data_4324928
loop_
_publ_author_name
'Tomohiro Agou'
'Manuel S\'ebastian'
'Christophe Lescop'
'R\'egis R\'eau'

_publ_section_title
;
 Folding of a Supramolecular Framework Based on a Tetrametallic Clip
 Driven by \p-\p Interactions
;
_journal_name_full 'Inorganic Chemistry'
_journal_page_first 3183
_journal_page_last 3185
_journal_paper_doi 10.1021/ic200268c
_journal_volume 50
_journal_year 2011
_chemical_formula_moiety 'C124 H100 B0 Cl0 Cu4 F0 N8 P6'
_chemical_formula_sum 'C124 H100 B0 Cl0 Cu4 F0 N8 P6'
_chemical_formula_weight 2142.10
_chemical_name_systematic
;
 ?
;
_space_group_IT_number 2
_symmetry_cell_setting triclinic
_symmetry_space_group_name_Hall '-P 1'
_symmetry_space_group_name_H-M 'P -1'
_atom_sites_solution_hydrogens geom
_atom_sites_solution_primary direct
_atom_sites_solution_secondary difmap
_audit_creation_method SHELXL-97
_cell_angle_alpha 97.301(2)
_cell_angle_beta 98.417(2)
_cell_angle_gamma 105.936(2)
_cell_formula_units_Z 2
_cell_length_a 15.367(4)
_cell_length_b 18.717(4)
_cell_length_c 27.879(7)
_cell_measurement_temperature 100(2)
_cell_measurement_theta_max 26.40
_cell_measurement_theta_min 1.53
_cell_volume 7509(3)
_computing_structure_refinement 'SHELXL-97 (Sheldrick, 1997)'
_diffrn_ambient_temperature 100(2)
_diffrn_measured_fraction_theta_full 0.983
_diffrn_measured_fraction_theta_max 0.983
_diffrn_measurement_device_type none
_diffrn_measurement_method CCD
_diffrn_radiation_monochromator graphite
_diffrn_radiation_source 'fine-focus sealed tube'
_diffrn_radiation_type MoK\a
_diffrn_radiation_wavelength 0.71069
_diffrn_reflns_av_R_equivalents 0.1732
_diffrn_reflns_av_sigmaI/netI 0.5118
_diffrn_reflns_limit_h_max 19
_diffrn_reflns_limit_h_min -19
_diffrn_reflns_limit_k_max 23
_diffrn_reflns_limit_k_min -23
_diffrn_reflns_limit_l_max 34
_diffrn_reflns_limit_l_min -34
_diffrn_reflns_number 73746
_diffrn_reflns_theta_full 26.40
_diffrn_reflns_theta_max 26.40
_diffrn_reflns_theta_min 1.53
_diffrn_standards_decay_% none
_exptl_absorpt_coefficient_mu 0.661
_exptl_absorpt_correction_type none
_exptl_crystal_colour yellow
_exptl_crystal_density_diffrn 0.947
_exptl_crystal_description plate
_exptl_crystal_F_000 2212
_exptl_crystal_size_max 0.1
_exptl_crystal_size_mid 0.08
_exptl_crystal_size_min 0.02
_refine_diff_density_max 1.229
_refine_diff_density_min -1.020
_refine_diff_density_rms 0.143
_refine_ls_extinction_method none
_refine_ls_goodness_of_fit_ref 0.828
_refine_ls_hydrogen_treatment constr
_refine_ls_matrix_type full
_refine_ls_number_parameters 944
_refine_ls_number_reflns 30290
_refine_ls_number_restraints 0
_refine_ls_restrained_S_all 0.828
_refine_ls_R_factor_all 0.2622
_refine_ls_R_factor_gt 0.1327
_refine_ls_shift/su_max 0.000
_refine_ls_shift/su_mean 0.000
_refine_ls_structure_factor_coef Fsqd
_refine_ls_weighting_details 'calc w=1/[\s^2^(Fo^2^)+(0.1488P)^2^+0.0000P] where P=(Fo^2^+2Fc^2^)/3'
_refine_ls_weighting_scheme calc
_refine_ls_wR_factor_gt 0.3239
_refine_ls_wR_factor_ref 0.3571
_reflns_number_gt 7146
_reflns_number_total 30290
_reflns_threshold_expression >2sigma(I)
_cod_data_source_file ic200268c_si_002_3.cif
_cod_data_source_block compond_6
_cod_database_code 4324928

loop_
_symmetry_equiv_pos_as_xyz
'x, y, z'
'-x, -y, -z'

loop_
_atom_site_label
_atom_site_type_symbol
_atom_site_fract_x
_atom_site_fract_y
_atom_site_fract_z
_atom_site_U_iso_or_equiv
_atom_site_adp_type
_atom_site_occupancy
_atom_site_symmetry_multiplicity
_atom_site_calc_flag
_atom_site_refinement_flags
C1 C 0.3280(8) 0.4411(6) 0.3976(5) 0.042(3) Uiso 1 1 d .
C2 C 0.3958(9) 0.4173(6) 0.4266(5) 0.043(3) Uani 1 1 d .
C3 C 0.3890(9) 0.3919(7) 0.4751(5) 0.050(3) Uani 1 1 d .
H3A H 0.3249 0.3669 0.4755 0.060 Uiso 1 1 calc R
H3B H 0.4103 0.4358 0.5011 0.060 Uiso 1 1 calc R
C4 C 0.4454(10) 0.3382(8) 0.4854(5) 0.069(4) Uani 1 1 d .
H4A H 0.4430 0.3264 0.5182 0.083 Uiso 1 1 calc R
H4B H 0.4204 0.2915 0.4618 0.083 Uiso 1 1 calc R
C5 C 0.5437(10) 0.3757(7) 0.4815(5) 0.064(4) Uani 1 1 d .
H5A H 0.5806 0.3437 0.4917 0.077 Uiso 1 1 calc R
H5B H 0.5662 0.4229 0.5047 0.077 Uiso 1 1 calc R
C6 C 0.5601(9) 0.3923(7) 0.4306(4) 0.051(4) Uani 1 1 d .
H6A H 0.5674 0.3479 0.4116 0.061 Uiso 1 1 calc R
H6B H 0.6171 0.4330 0.4345 0.061 Uiso 1 1 calc R
C7 C 0.4784(9) 0.4154(6) 0.4009(5) 0.049(4) Uani 1 1 d .
C8 C 0.4707(9) 0.4329(6) 0.3564(5) 0.040(3) Uani 1 1 d .
C9 C 0.5281(5) 0.4327(4) 0.3198(3) 0.051(4) Uani 1 1 d G
C10 C 0.6232(5) 0.4470(5) 0.3289(3) 0.045(3) Uani 1 1 d G
H10 H 0.6555 0.4557 0.3610 0.054 Uiso 1 1 calc R
C11 C 0.6701(4) 0.4483(5) 0.2898(4) 0.083(5) Uani 1 1 d G
H11 H 0.7338 0.4579 0.2959 0.100 Uiso 1 1 calc R
C12 C 0.6219(6) 0.4354(5) 0.2418(3) 0.083(5) Uani 1 1 d G
H12 H 0.6533 0.4363 0.2156 0.100 Uiso 1 1 calc R
C13 C 0.5268(6) 0.4211(5) 0.2327(2) 0.056(4) Uani 1 1 d G
H13 H 0.4946 0.4124 0.2006 0.067 Uiso 1 1 calc R
N2 N 0.4799(4) 0.4197(4) 0.2718(3) 0.050(3) Uani 1 1 d G
C14 C 0.2456(5) 0.4459(5) 0.4083(4) 0.044(3) Uani 1 1 d G
C15 C 0.2269(7) 0.4710(6) 0.4537(3) 0.084(5) Uani 1 1 d G
H15 H 0.2720 0.4821 0.4819 0.101 Uiso 1 1 calc R
C16 C 0.1407(8) 0.4793(6) 0.4568(3) 0.113(6) Uiso 1 1 d G
H16 H 0.1281 0.4961 0.4871 0.135 Uiso 1 1 calc R
C17 C 0.0731(6) 0.4627(7) 0.4145(4) 0.136(8) Uiso 1 1 d G
H17 H 0.0155 0.4683 0.4166 0.163 Uiso 1 1 calc R
C18 C 0.0918(6) 0.4377(7) 0.3692(4) 0.120(7) Uani 1 1 d G
H18 H 0.0467 0.4265 0.3409 0.143 Uiso 1 1 calc R
N1 N 0.1781(7) 0.4293(5) 0.3660(3) 0.069(4) Uani 1 1 d G
C19 C 0.3756(6) 0.5685(3) 0.2875(2) 0.054(4) Uani 1 1 d G
H19 H 0.3631 0.5317 0.2595 0.065 Uiso 1 1 calc R
C20 C 0.3784(5) 0.5482(3) 0.3338(3) 0.039(3) Uani 1 1 d G
C21 C 0.3972(6) 0.6032(4) 0.3755(2) 0.049(4) Uani 1 1 d G
H21 H 0.3990 0.5896 0.4065 0.059 Uiso 1 1 calc R
C22 C 0.4132(6) 0.6786(3) 0.3709(2) 0.039(3) Uani 1 1 d G
H22 H 0.4258 0.7154 0.3989 0.047 Uiso 1 1 calc R
C23 C 0.4104(6) 0.6989(3) 0.3246(3) 0.044(3) Uani 1 1 d G
C24 C 0.3917(6) 0.6439(4) 0.2829(2) 0.055(4) Uiso 1 1 d G
H24 H 0.3898 0.6575 0.2519 0.066 Uiso 1 1 calc R
C31 C 0.3107(10) 0.8064(6) 0.3283(5) 0.048(4) Uani 1 1 d .
C32 C 0.3199(11) 0.8516(7) 0.3725(5) 0.055(4) Uani 1 1 d .
C33 C 0.2311(14) 0.8689(9) 0.3878(7) 0.112(8) Uani 1 1 d .
H33A H 0.1931 0.8782 0.3597 0.135 Uiso 1 1 calc R
H33B H 0.1947 0.8267 0.4002 0.135 Uiso 1 1 calc R
C34 C 0.266(3) 0.9384(17) 0.4275(9) 0.206(19) Uani 1 1 d .
H34A H 0.2976 0.9815 0.4138 0.248 Uiso 1 1 calc R
H34B H 0.2154 0.9494 0.4404 0.248 Uiso 1 1 calc R
C35 C 0.3208(17) 0.9269(10) 0.4608(8) 0.124(9) Uani 1 1 d .
H35A H 0.2921 0.8780 0.4688 0.148 Uiso 1 1 calc R
H35B H 0.3283 0.9644 0.4898 0.148 Uiso 1 1 calc R
C36 C 0.4312(11) 0.9286(7) 0.4502(5) 0.071(5) Uani 1 1 d .
H36A H 0.4675 0.9797 0.4495 0.085 Uiso 1 1 calc R
H36B H 0.4631 0.9094 0.4758 0.085 Uiso 1 1 calc R
C37 C 0.4162(12) 0.8787(8) 0.4007(6) 0.068(4) Uani 1 1 d .
C38 C 0.4747(8) 0.8530(6) 0.3797(4) 0.031(3) Uiso 1 1 d .
C39 C 0.5743(7) 0.8661(5) 0.3981(4) 0.070(5) Uani 1 1 d G
C40 C 0.6216(12) 0.8799(6) 0.4464(3) 0.096(7) Uani 1 1 d G
H40 H 0.5899 0.8819 0.4723 0.115 Uiso 1 1 calc R
C41 C 0.7161(12) 0.8909(7) 0.4560(4) 0.136(10) Uani 1 1 d G
H41 H 0.7477 0.9001 0.4884 0.163 Uiso 1 1 calc R
C42 C 0.7634(7) 0.8880(7) 0.4173(6) 0.26(2) Uani 1 1 d G
H42 H 0.8266 0.8953 0.4238 0.306 Uiso 1 1 calc R
C43 C 0.7162(8) 0.8741(6) 0.3690(5) 0.098(6) Uani 1 1 d G
H43 H 0.7478 0.8722 0.3431 0.118 Uiso 1 1 calc R
N4 N 0.6216(8) 0.8632(5) 0.3593(3) 0.078(4) Uani 1 1 d G
C44 C 0.2283(8) 0.7679(5) 0.2888(3) 0.078(6) Uani 1 1 d G
C45 C 0.1365(9) 0.7410(7) 0.2932(5) 0.102(7) Uani 1 1 d G
H45 H 0.1203 0.7459 0.3240 0.123 Uiso 1 1 calc R
C46 C 0.0690(6) 0.7067(7) 0.2514(6) 0.150(11) Uani 1 1 d G
H46 H 0.0076 0.6887 0.2544 0.180 Uiso 1 1 calc R
C47 C 0.0932(6) 0.6994(5) 0.2054(5) 0.102(7) Uani 1 1 d G
H47 H 0.0481 0.6765 0.1774 0.123 Uiso 1 1 calc R
C48 C 0.1850(8) 0.7263(5) 0.2010(3) 0.106(7) Uani 1 1 d G
H48 H 0.2012 0.7214 0.1701 0.127 Uiso 1 1 calc R
N3 N 0.2525(5) 0.7606(4) 0.2427(4) 0.070(4) Uani 1 1 d G
C51 C 0.2680(8) 0.2155(6) 0.3036(4) 0.037(3) Uiso 1 1 d .
H51A H 0.2482 0.1607 0.2982 0.045 Uiso 1 1 calc R
H51B H 0.3156 0.2337 0.3330 0.045 Uiso 1 1 calc R
C52 C 0.1512(7) 0.2334(5) 0.3744(3) 0.051(4) Uani 1 1 d G
C53 C 0.0759(6) 0.2527(6) 0.3879(5) 0.130(9) Uani 1 1 d G
H53 H 0.0341 0.2638 0.3645 0.157 Uiso 1 1 calc R
C54 C 0.0631(7) 0.2555(6) 0.4364(5) 0.099(6) Uani 1 1 d G
H54 H 0.0128 0.2684 0.4454 0.118 Uiso 1 1 calc R
C55 C 0.1255(10) 0.2389(7) 0.4713(4) 0.090(6) Uani 1 1 d G
H55 H 0.1170 0.2407 0.5038 0.108 Uiso 1 1 calc R
C56 C 0.2008(8) 0.2196(6) 0.4578(4) 0.090(6) Uani 1 1 d G
H56 H 0.2426 0.2085 0.4812 0.108 Uiso 1 1 calc R
C57 C 0.2136(6) 0.2168(5) 0.4094(5) 0.087(6) Uani 1 1 d G
H57 H 0.2639 0.2039 0.4003 0.105 Uiso 1 1 calc R
C59 C 0.0679(6) 0.1792(6) 0.2686(4) 0.083(5) Uani 1 1 d G
C60 C 0.0243(9) 0.1100(6) 0.2805(4) 0.086(6) Uani 1 1 d G
H60 H 0.0460 0.0972 0.3101 0.103 Uiso 1 1 calc R
C61 C -0.0517(9) 0.0600(5) 0.2481(6) 0.37(4) Uani 1 1 d G
H61 H -0.0809 0.0138 0.2561 0.444 Uiso 1 1 calc R
C62 C -0.0841(6) 0.0792(7) 0.2038(5) 0.33(3) Uani 1 1 d G
H62 H -0.1349 0.0458 0.1821 0.392 Uiso 1 1 calc R
C63 C -0.0405(8) 0.1484(8) 0.1919(4) 0.104(8) Uani 1 1 d G
H63 H -0.0621 0.1612 0.1623 0.125 Uiso 1 1 calc R
C64 C 0.0355(8) 0.1984(5) 0.2243(4) 0.073(5) Uani 1 1 d G
H64 H 0.0647 0.2446 0.2164 0.088 Uiso 1 1 calc R
C65 C 0.4240(4) 0.2270(4) 0.2516(3) 0.035(3) Uani 1 1 d G
C66 C 0.4640(6) 0.2323(5) 0.2101(3) 0.055(4) Uani 1 1 d G
H66 H 0.4318 0.2407 0.1814 0.066 Uiso 1 1 calc R
C67 C 0.5519(6) 0.2252(5) 0.2113(4) 0.111(8) Uani 1 1 d G
H67 H 0.5786 0.2287 0.1835 0.134 Uiso 1 1 calc R
C68 C 0.5999(4) 0.2126(5) 0.2541(5) 0.064(5) Uani 1 1 d G
H68 H 0.6587 0.2078 0.2549 0.077 Uiso 1 1 calc R
C69 C 0.5600(6) 0.2072(5) 0.2957(4) 0.118(9) Uani 1 1 d G
H69 H 0.5921 0.1988 0.3243 0.142 Uiso 1 1 calc R
C70 C 0.4720(6) 0.2144(5) 0.2944(3) 0.054(4) Uani 1 1 d G
H70 H 0.4453 0.2108 0.3222 0.064 Uiso 1 1 calc R
C71 C 0.2355(5) 0.1848(4) 0.1944(3) 0.042(3) Uani 1 1 d G
C72 C 0.1962(6) 0.1082(4) 0.1934(3) 0.063(4) Uani 1 1 d G
H72 H 0.2094 0.0870 0.2210 0.076 Uiso 1 1 calc R
C73 C 0.1372(6) 0.0632(4) 0.1512(4) 0.086(6) Uani 1 1 d G
H73 H 0.1109 0.0120 0.1505 0.103 Uiso 1 1 calc R
C74 C 0.1176(7) 0.0949(6) 0.1100(3) 0.078(5) Uani 1 1 d G
H74 H 0.0781 0.0648 0.0818 0.093 Uiso 1 1 calc R
C75 C 0.1569(8) 0.1715(6) 0.1110(3) 0.129(9) Uani 1 1 d G
H75 H 0.1437 0.1927 0.0834 0.154 Uiso 1 1 calc R
C76 C 0.2159(7) 0.2165(4) 0.1532(3) 0.098(7) Uani 1 1 d G
H76 H 0.2422 0.2678 0.1539 0.118 Uiso 1 1 calc R
C81 C 0.4838(7) 1.0033(5) 0.2685(5) 0.051(4) Uani 1 1 d .
H81A H 0.4952 1.0522 0.2584 0.061 Uiso 1 1 calc R
H81B H 0.4709 1.0084 0.3016 0.061 Uiso 1 1 calc R
C82 C 0.2808(6) 0.9525(5) 0.2479(3) 0.044(3) Uani 1 1 d G
C83 C 0.2874(5) 0.9952(5) 0.2936(3) 0.042(3) Uiso 1 1 d G
H83 H 0.3449 1.0204 0.3131 0.050 Uiso 1 1 calc R
C84 C 0.2079(7) 1.0003(6) 0.3102(3) 0.083(5) Uani 1 1 d G
H84 H 0.2123 1.0288 0.3408 0.100 Uiso 1 1 calc R
C85 C 0.1219(6) 0.9627(6) 0.2811(5) 0.095(6) Uani 1 1 d G
H85 H 0.0687 0.9660 0.2922 0.114 Uiso 1 1 calc R
C86 C 0.1153(6) 0.9200(6) 0.2354(5) 0.26(2) Uani 1 1 d G
H86 H 0.0577 0.8948 0.2159 0.312 Uiso 1 1 calc R
C87 C 0.1948(8) 0.9149(5) 0.2188(3) 0.092(6) Uani 1 1 d G
H87 H 0.1904 0.8864 0.1882 0.111 Uiso 1 1 calc R
C89 C 0.3806(7) 0.9627(4) 0.1645(3) 0.059(4) Uani 1 1 d G
C90 C 0.3699(7) 1.0327(4) 0.1588(3) 0.062(4) Uani 1 1 d G
H90 H 0.3642 1.0648 0.1857 0.074 Uiso 1 1 calc R
C91 C 0.3678(7) 1.0546(4) 0.1130(4) 0.085(5) Uani 1 1 d G
H91 H 0.3607 1.1015 0.1092 0.102 Uiso 1 1 calc R
C92 C 0.3763(8) 1.0066(6) 0.0728(3) 0.069(4) Uani 1 1 d G
H92 H 0.3749 1.0213 0.0421 0.083 Uiso 1 1 calc R
C93 C 0.3870(9) 0.9366(5) 0.0785(3) 0.146(10) Uani 1 1 d G
H93 H 0.3927 0.9044 0.0516 0.175 Uiso 1 1 calc R
C94 C 0.3891(8) 0.9146(4) 0.1243(3) 0.074(5) Uani 1 1 d G
H94 H 0.3962 0.8678 0.1281 0.089 Uiso 1 1 calc R
C95 C 0.6225(7) 0.9832(5) 0.2074(3) 0.049(4) Uani 1 1 d G
C96 C 0.6125(8) 1.0426(5) 0.1840(4) 0.111(7) Uani 1 1 d G
H96 H 0.5863 1.0773 0.1981 0.133 Uiso 1 1 calc R
C97 C 0.6417(9) 1.0501(5) 0.1395(4) 0.131(9) Uani 1 1 d G
H97 H 0.6350 1.0898 0.1239 0.157 Uiso 1 1 calc R
C98 C 0.6809(8) 0.9982(6) 0.1184(3) 0.096(7) Uani 1 1 d G
H98 H 0.7004 1.0032 0.0886 0.115 Uiso 1 1 calc R
C99 C 0.6909(7) 0.9388(5) 0.1417(4) 0.111(8) Uani 1 1 d G
H99 H 0.7171 0.9041 0.1276 0.134 Uiso 1 1 calc R
C100 C 0.6617(7) 0.9313(4) 0.1862(4) 0.062(4) Uani 1 1 d G
H100 H 0.6684 0.8916 0.2019 0.074 Uiso 1 1 calc R
C101 C 0.6742(6) 1.0414(5) 0.3140(3) 0.038(3) Uani 1 1 d G
C102 C 0.6563(6) 1.0525(5) 0.3614(4) 0.079(5) Uani 1 1 d G
H102 H 0.5980 1.0298 0.3674 0.095 Uiso 1 1 calc R
C103 C 0.7256(8) 1.0974(6) 0.3998(3) 0.065(4) Uani 1 1 d G
H103 H 0.7137 1.1048 0.4315 0.078 Uiso 1 1 calc R
C104 C 0.8128(7) 1.1313(6) 0.3907(4) 0.103(7) Uani 1 1 d G
H104 H 0.8591 1.1614 0.4164 0.123 Uiso 1 1 calc R
C105 C 0.8306(5) 1.1202(7) 0.3433(5) 0.196(15) Uani 1 1 d G
H105 H 0.8889 1.1429 0.3373 0.235 Uiso 1 1 calc R
C106 C 0.7613(7) 1.0753(7) 0.3050(3) 0.144(10) Uani 1 1 d G
H106 H 0.7732 1.0679 0.2733 0.173 Uiso 1 1 calc R
C120 C 0.0807(9) 0.4063(8) 0.2191(6) 0.063(4) Uani 1 1 d .
C121 C 0.0264(6) 0.4191(5) 0.1706(3) 0.057(4) Uiso 1 1 d G
C122 C 0.0116(6) 0.3668(4) 0.1278(3) 0.074(5) Uani 1 1 d G
H122 H 0.0303 0.3237 0.1289 0.089 Uiso 1 1 calc R
C123 C -0.0312(6) 0.3789(4) 0.0834(3) 0.074(5) Uani 1 1 d G
H123 H -0.0411 0.3439 0.0548 0.089 Uiso 1 1 calc R
C124 C -0.0592(6) 0.4432(5) 0.0817(3) 0.050(4) Uani 1 1 d G
C125 C -0.0444(6) 0.4955(4) 0.1244(4) 0.074(5) Uani 1 1 d G
H125 H -0.0632 0.5386 0.1233 0.088 Uiso 1 1 calc R
C126 C -0.0016(7) 0.4835(4) 0.1689(3) 0.068(5) Uani 1 1 d G
H126 H 0.0083 0.5185 0.1975 0.082 Uiso 1 1 calc R
C127 C -0.0990(9) 0.4541(7) 0.0333(4) 0.048(4) Uani 1 1 d .
H127 H -0.1162 0.4130 0.0076 0.057 Uiso 1 1 calc R
C128 C -0.1126(8) 0.5184(7) 0.0230(5) 0.051(3) Uiso 1 1 d .
H128 H -0.0939 0.5592 0.0489 0.061 Uiso 1 1 calc R
C129 C -0.1543(6) 0.5320(5) -0.0251(2) 0.055(4) Uani 1 1 d G
C130 C -0.1815(6) 0.5966(4) -0.0270(2) 0.053(4) Uani 1 1 d G
H130 H -0.1741 0.6306 0.0018 0.063 Uiso 1 1 calc R
C131 C -0.2198(5) 0.6105(3) -0.0719(3) 0.047(3) Uani 1 1 d G
H131 H -0.2381 0.6538 -0.0731 0.057 Uiso 1 1 calc R
C132 C -0.2309(5) 0.5597(4) -0.1149(2) 0.032(3) Uiso 1 1 d G
C133 C -0.2037(5) 0.4950(4) -0.1130(3) 0.060(4) Uani 1 1 d G
H133 H -0.2110 0.4610 -0.1417 0.072 Uiso 1 1 calc R
C134 C -0.1654(5) 0.4811(4) -0.0681(3) 0.049(4) Uani 1 1 d G
H134 H -0.1471 0.4379 -0.0668 0.058 Uiso 1 1 calc R
C200 C -0.2720(8) 0.5722(6) -0.1625(4) 0.034(3) Uani 1 1 d .
C300 C 0.3878 0.7092 0.1402 0.050(4) Uani 1 1 d .
C301 C 0.3831 0.6616 0.0940 0.050(4) Uani 1 1 d .
C302 C 0.3544 0.6828 0.0498 0.068(5) Uani 1 1 d .
H302 H 0.3403 0.7280 0.0499 0.081 Uiso 1 1 calc R
C303 C 0.3469 0.6363 0.0054 0.060(4) Uani 1 1 d .
H303 H 0.3277 0.6505 -0.0242 0.072 Uiso 1 1 calc R
C304 C 0.3681 0.5687 0.0052 0.049(4) Uani 1 1 d .
C305 C 0.3967 0.5475 0.0494 0.068(5) Uani 1 1 d .
H305 H 0.4108 0.5023 0.0492 0.081 Uiso 1 1 calc R
C306 C 0.4042 0.5939 0.0938 0.050(4) Uani 1 1 d .
H306 H 0.4234 0.5797 0.1234 0.059 Uiso 1 1 calc R
C307 C 0.3612 0.5240 -0.0469 0.050(4) Uani 1 1 d .
H307 H 0.3527 0.5435 -0.0757 0.060 Uiso 1 1 calc R
C308 C 0.3694 0.4504 -0.0462 0.051(4) Uani 1 1 d .
H308 H 0.3651 0.4325 -0.0168 0.062 Uiso 1 1 calc R
C400 C 0.6032 0.7376 0.2156 0.093(6) Uani 1 1 d .
C401 C 0.6167 0.6824 0.1702 0.138(10) Uani 1 1 d .
C403 C 0.6152 0.7125 0.1271 0.083(6) Uani 1 1 d .
H403 H 0.6138 0.7620 0.1278 0.100 Uiso 1 1 calc R
C405 C 0.6157 0.6687 0.0831 0.098(7) Uani 1 1 d .
H405 H 0.6147 0.6888 0.0542 0.117 Uiso 1 1 calc R
C309 C 0.3823 0.4053 -0.0821 0.087(5) Uiso 1 1 d .
C404 C 0.3808 0.4354 -0.1252 0.110(6) Uiso 1 1 d .
H404 H 0.3794 0.4849 -0.1246 0.132 Uiso 1 1 calc R
C402 C 0.6187 0.6085 0.1693 0.120(7) Uiso 1 1 d .
H402 H 0.6197 0.5883 0.1981 0.144 Uiso 1 1 calc R
N120 N 0.1236 0.3985 0.2479 0.053(3) Uani 1 1 d R
N200 N 0.2962 0.4119 0.1985 0.045(3) Uani 1 1 d R
N300 N 0.3922 0.7437 0.1749 0.052(3) Uani 1 1 d R
N400 N 0.5943 0.7782 0.2470 0.060(3) Uani 1 1 d R
P1 P 0.3571 0.4477 0.3371 0.0372(8) Uani 1 1 d R
P2 P 0.1711 0.2506 0.3116 0.0461(9) Uani 1 1 d R
P3 P 0.3146 0.2488 0.2497 0.0383(8) Uani 1 1 d R
P11 P 0.4225 0.7973 0.3186 0.0433(9) Uani 1 1 d R
P12 P 0.3850 0.9353 0.2264 0.0420(9) Uani 1 1 d R
P13 P 0.5850 0.9708 0.2678 0.0437(9) Uani 1 1 d R
Cu1 Cu 0.2001 0.3717 0.3046 0.0420(4) Uani 1 1 d R
Cu2 Cu 0.3407 0.3747 0.2577 0.0353(4) Uani 1 1 d R
Cu3 Cu 0.3839 0.8161 0.2345 0.0429(4) Uani 1 1 d R
Cu4 Cu 0.5543 0.8547 0.2877 0.0449(5) Uani 1 1 d R

loop_
_atom_site_aniso_label
_atom_site_aniso_U_11
_atom_site_aniso_U_22
_atom_site_aniso_U_33
_atom_site_aniso_U_23
_atom_site_aniso_U_13
_atom_site_aniso_U_12
C2 0.059(9) 0.033(7) 0.040(9) 0.000(6) 0.021(7) 0.015(7)
C3 0.054(9) 0.041(8) 0.040(9) 0.014(6) -0.002(7) -0.007(7)
C4 0.079(12) 0.080(11) 0.035(10) 0.019(8) 0.017(9) -0.006(10)
C5 0.085(12) 0.039(8) 0.048(10) 0.001(7) -0.026(9) 0.007(8)
C6 0.060(9) 0.039(7) 0.034(8) 0.004(6) -0.026(7) 0.003(7)
C7 0.059(10) 0.026(7) 0.051(10) -0.012(6) 0.007(8) 0.004(7)
C8 0.057(9) 0.024(6) 0.034(8) 0.011(6) 0.005(7) 0.005(6)
C9 0.057(10) 0.053(8) 0.052(10) 0.007(7) -0.001(8) 0.037(8)
C10 0.025(8) 0.053(8) 0.046(9) 0.000(7) 0.004(7) -0.001(6)
C11 0.029(9) 0.114(14) 0.111(16) 0.002(12) 0.026(10) 0.029(9)
C12 0.126(17) 0.081(11) 0.029(10) 0.026(8) 0.019(10) -0.001(11)
C13 0.048(9) 0.051(8) 0.076(11) 0.002(8) 0.058(9) 0.007(7)
N2 0.055(8) 0.051(7) 0.054(8) 0.028(6) 0.004(7) 0.024(6)
C14 0.080(11) 0.051(8) 0.014(7) 0.008(6) 0.022(8) 0.031(8)
C15 0.041(10) 0.106(13) 0.092(15) 0.021(11) -0.024(9) 0.015(9)
C18 0.112(17) 0.18(2) 0.049(13) -0.018(12) 0.012(12) 0.032(15)
N1 0.038(7) 0.108(10) 0.054(9) -0.011(7) 0.034(7) 0.010(7)
C19 0.099(12) 0.035(7) 0.035(8) 0.020(6) 0.005(8) 0.030(8)
C20 0.038(8) 0.025(6) 0.054(9) 0.001(6) 0.002(7) 0.015(6)
C21 0.080(11) 0.047(8) 0.013(7) 0.015(6) 0.009(7) 0.003(8)
C22 0.069(9) 0.016(6) 0.027(8) -0.008(5) 0.014(7) 0.008(6)
C23 0.067(9) 0.039(7) 0.034(8) 0.000(6) 0.010(7) 0.034(7)
C31 0.083(11) 0.022(6) 0.034(8) 0.011(6) 0.031(8) -0.008(7)
C32 0.094(12) 0.049(8) 0.058(10) 0.039(8) 0.046(10) 0.049(9)
C33 0.20(2) 0.090(13) 0.114(17) 0.051(12) 0.122(16) 0.084(15)
C34 0.44(5) 0.23(3) 0.09(2) 0.07(2) 0.15(3) 0.26(4)
C35 0.21(3) 0.059(11) 0.12(2) -0.023(12) 0.12(2) 0.034(14)
C36 0.101(13) 0.038(8) 0.061(11) -0.006(7) 0.030(10) -0.001(8)
C37 0.096(14) 0.057(9) 0.058(11) 0.031(8) 0.018(10) 0.024(10)
C39 0.130(15) 0.032(7) 0.050(11) 0.006(7) 0.053(11) 0.009(9)
C40 0.17(2) 0.115(15) 0.016(9) 0.029(9) 0.011(11) 0.067(15)
C41 0.22(3) 0.105(16) 0.092(18) 0.015(13) -0.022(19) 0.09(2)
C42 0.14(3) 0.41(5) 0.25(4) 0.23(4) -0.03(3) 0.10(3)
C43 0.108(16) 0.084(12) 0.138(19) 0.034(12) 0.035(14) 0.072(13)
N4 0.079(10) 0.101(10) 0.061(10) 0.015(8) 0.009(8) 0.039(9)
C44 0.18(2) 0.039(9) 0.045(11) 0.029(8) 0.023(12) 0.066(12)
C45 0.022(9) 0.18(2) 0.090(15) 0.057(14) 0.020(10) -0.018(11)
C46 0.070(16) 0.21(3) 0.17(3) 0.10(2) 0.008(18) 0.027(17)
C47 0.043(12) 0.077(12) 0.19(2) 0.074(14) 0.000(13) 0.013(10)
C48 0.067(13) 0.027(8) 0.17(2) -0.017(10) -0.068(13) -0.005(8)
N3 0.050(8) 0.018(5) 0.110(11) -0.019(6) -0.044(8) 0.003(5)
C52 0.036(8) 0.050(8) 0.055(10) 0.002(7) 0.017(8) -0.008(7)
C53 0.095(16) 0.043(10) 0.26(3) 0.046(14) 0.087(18) 0.000(10)
C54 0.078(14) 0.114(15) 0.098(17) 0.034(13) 0.057(13) -0.009(11)
C55 0.108(16) 0.124(15) 0.065(13) 0.047(11) 0.053(13) 0.044(13)
C56 0.096(15) 0.123(15) 0.065(13) 0.053(12) 0.008(11) 0.042(13)
C57 0.074(13) 0.046(9) 0.111(16) -0.005(10) -0.036(12) 0.003(9)
C59 0.077(12) 0.065(11) 0.094(14) -0.013(10) -0.016(11) 0.030(10)
C60 0.112(15) 0.030(8) 0.116(15) -0.002(9) 0.024(12) 0.026(10)
C61 0.10(2) 0.18(3) 0.70(8) -0.31(4) 0.20(4) -0.072(19)
C62 0.18(3) 0.13(2) 0.57(7) -0.23(3) 0.14(4) -0.03(2)
C63 0.094(15) 0.153(18) 0.054(12) -0.047(11) -0.055(10) 0.083(15)
C64 0.071(12) 0.042(8) 0.092(13) 0.005(8) -0.025(10) 0.017(8)
C65 0.036(7) 0.044(7) 0.041(8) 0.017(6) 0.008(6) 0.033(6)
C66 0.044(9) 0.049(8) 0.075(12) -0.002(7) 0.009(8) 0.024(7)
C67 0.120(17) 0.065(11) 0.17(2) 0.023(13) 0.124(17) 0.017(11)
C68 0.066(11) 0.076(11) 0.082(13) 0.041(10) 0.026(10) 0.053(9)
C69 0.124(17) 0.123(15) 0.092(15) -0.068(12) -0.065(13) 0.096(14)
C70 0.051(9) 0.029(7) 0.075(11) 0.004(7) 0.003(8) 0.010(7)
C71 0.020(7) 0.022(6) 0.070(10) -0.012(6) 0.009(7) -0.006(5)
C72 0.088(12) 0.043(8) 0.062(11) 0.016(7) 0.024(9) 0.017(8)
C73 0.068(12) 0.090(12) 0.073(13) -0.043(10) -0.042(10) 0.037(10)
C74 0.107(14) 0.059(10) 0.049(11) -0.004(8) -0.031(10) 0.026(10)
C75 0.25(3) 0.134(17) 0.021(10) 0.032(10) -0.019(13) 0.099(19)
C76 0.20(2) 0.056(9) 0.011(8) -0.010(7) -0.041(10) 0.038(12)
C81 0.030(7) 0.012(6) 0.088(11) -0.020(6) -0.027(7) -0.001(5)
C82 0.035(8) 0.042(7) 0.055(10) 0.024(7) 0.003(7) 0.006(7)
C84 0.039(10) 0.112(14) 0.082(14) 0.008(11) 0.030(10) -0.009(10)
C85 0.111(17) 0.083(13) 0.095(15) 0.010(11) 0.029(13) 0.032(12)
C86 0.20(3) 0.017(9) 0.53(6) -0.084(18) 0.21(3) -0.027(12)
C87 0.101(15) 0.083(12) 0.086(14) -0.023(10) 0.000(12) 0.043(12)
C89 0.093(12) 0.019(6) 0.065(11) 0.008(6) 0.038(9) 0.007(7)
C90 0.117(13) 0.040(8) 0.064(11) 0.041(7) 0.058(10) 0.047(9)
C91 0.105(14) 0.055(10) 0.105(15) 0.019(10) 0.037(12) 0.027(10)
C92 0.083(12) 0.055(9) 0.071(12) 0.022(8) 0.007(9) 0.023(9)
C93 0.27(3) 0.086(14) 0.108(18) 0.055(13) 0.029(19) 0.087(18)
C94 0.141(15) 0.042(8) 0.033(9) -0.014(7) -0.003(10) 0.037(10)
C95 0.068(10) 0.051(8) 0.042(9) 0.019(7) 0.024(8) 0.029(8)
C96 0.22(2) 0.061(11) 0.048(12) 0.037(9) 0.034(13) 0.022(13)
C97 0.17(2) 0.030(9) 0.22(3) 0.064(13) 0.080(19) 0.036(12)
C98 0.131(16) 0.052(10) 0.057(11) -0.019(9) 0.049(11) -0.054(10)
C99 0.23(2) 0.033(9) 0.044(11) 0.010(8) 0.065(13) -0.025(11)
C100 0.061(10) 0.053(9) 0.068(11) 0.010(8) 0.003(9) 0.017(8)
C101 0.034(8) 0.038(7) 0.041(9) -0.013(6) 0.010(6) 0.016(6)
C102 0.090(13) 0.085(12) 0.056(12) 0.018(9) 0.032(11) 0.004(10)
C103 0.095(13) 0.069(10) 0.036(10) -0.003(8) 0.029(9) 0.031(10)
C104 0.042(11) 0.141(16) 0.059(13) -0.039(11) -0.027(9) -0.035(11)
C105 0.031(11) 0.38(4) 0.088(17) -0.08(2) 0.043(12) -0.035(16)
C106 0.064(13) 0.20(2) 0.131(19) -0.101(16) 0.033(13) 0.026(14)
C120 0.044(9) 0.067(10) 0.092(13) 0.050(9) 0.003(9) 0.030(8)
C122 0.044(10) 0.071(10) 0.110(14) 0.043(10) -0.006(9) 0.017(8)
C123 0.043(9) 0.086(11) 0.084(12) 0.069(10) -0.017(8) -0.005(8)
C124 0.069(10) 0.019(6) 0.053(10) 0.022(6) 0.001(8) -0.004(7)
C125 0.093(13) 0.090(12) 0.060(11) 0.041(10) 0.016(10) 0.051(11)
C126 0.128(14) 0.035(8) 0.053(10) 0.002(7) 0.019(10) 0.045(9)
C127 0.068(10) 0.053(8) 0.026(8) 0.017(6) -0.004(7) 0.029(8)
C129 0.050(9) 0.064(9) 0.045(10) 0.007(7) -0.018(7) 0.022(8)
C130 0.058(10) 0.053(9) 0.037(9) 0.014(7) 0.014(7) -0.004(7)
C131 0.056(9) 0.032(7) 0.049(9) 0.013(6) -0.005(7) 0.008(7)
C133 0.058(10) 0.053(9) 0.078(11) 0.035(8) 0.003(8) 0.027(8)
C134 0.036(8) 0.037(7) 0.066(11) 0.014(7) -0.006(7) 0.004(6)
C200 0.046(8) 0.031(6) 0.030(8) -0.002(5) -0.005(6) 0.028(6)
C300 0.092(11) 0.049(8) 0.021(8) 0.001(6) 0.010(8) 0.047(8)
C301 0.121(13) 0.029(6) 0.012(7) 0.003(5) 0.013(7) 0.039(8)
C302 0.098(12) 0.078(10) 0.049(10) -0.001(8) 0.020(9) 0.065(10)
C303 0.125(13) 0.033(7) 0.041(9) 0.015(6) 0.048(9) 0.034(8)
C304 0.077(10) 0.031(7) 0.052(9) 0.023(6) 0.021(8) 0.026(7)
C305 0.126(14) 0.051(8) 0.018(8) -0.014(6) 0.012(9) 0.023(9)
C306 0.067(10) 0.042(7) 0.065(10) 0.021(7) 0.044(8) 0.035(7)
C307 0.059(9) 0.038(7) 0.063(10) 0.005(7) 0.027(8) 0.027(7)
C308 0.071(10) 0.021(6) 0.066(10) -0.006(6) 0.022(8) 0.021(7)
C400 0.176(19) 0.044(9) 0.098(14) 0.027(9) 0.095(14) 0.054(11)
C401 0.072(13) 0.18(2) 0.095(16) -0.094(14) 0.041(12) -0.038(13)
C403 0.193(19) 0.066(10) 0.043(10) 0.039(8) 0.068(11) 0.088(12)
C405 0.187(19) 0.032(8) 0.118(15) 0.055(9) 0.113(15) 0.043(11)
N120 0.017(6) 0.096(9) 0.063(8) 0.056(7) 0.011(6) 0.026(6)
N200 0.061(8) 0.013(5) 0.040(7) -0.012(5) -0.006(6) -0.007(5)
N300 0.064(8) 0.047(7) 0.053(8) 0.008(6) 0.015(7) 0.027(6)
N400 0.111(10) 0.052(7) 0.032(7) 0.013(5) 0.034(7) 0.034(7)
P1 0.045(2) 0.0261(16) 0.043(2) 0.0116(15) 0.0047(17) 0.0148(16)
P2 0.049(2) 0.0400(19) 0.054(3) 0.0181(17) 0.0044(19) 0.0180(18)
P3 0.052(2) 0.0262(16) 0.037(2) 0.0103(14) 0.0036(17) 0.0116(16)
P11 0.069(3) 0.0249(16) 0.039(2) -0.0014(15) 0.0138(19) 0.0209(18)
P12 0.048(2) 0.0239(16) 0.051(2) -0.0023(15) 0.0133(19) 0.0089(16)
P13 0.046(2) 0.0322(18) 0.053(2) 0.0021(16) 0.0148(19) 0.0118(17)
Cu1 0.0501(11) 0.0381(9) 0.0398(10) 0.0052(7) 0.0026(8) 0.0203(8)
Cu2 0.0458(10) 0.0278(8) 0.0321(9) 0.0087(6) 0.0031(8) 0.0115(7)
Cu3 0.0638(12) 0.0289(8) 0.0362(10) 0.0002(7) 0.0123(9) 0.0152(8)
Cu4 0.0615(11) 0.0394(9) 0.0411(11) 0.0035(7) 0.0213(9) 0.0229(9)

loop_
_atom_type_symbol
_atom_type_description
_atom_type_scat_dispersion_real
_atom_type_scat_dispersion_imag
_atom_type_scat_source
C C 0.0033 0.0016 'International Tables Vol C Tables 4.2.6.8 and 6.1.1.4'
H H 0.0000 0.0000 'International Tables Vol C Tables 4.2.6.8 and 6.1.1.4'
N N 0.0061 0.0033 'International Tables Vol C Tables 4.2.6.8 and 6.1.1.4'
F F 0.0171 0.0103 'International Tables Vol C Tables 4.2.6.8 and 6.1.1.4'
P P 0.1023 0.0942 'International Tables Vol C Tables 4.2.6.8 and 6.1.1.4'
Cu Cu 0.3201 1.2651 'International Tables Vol C Tables 4.2.6.8 and 6.1.1.4'
Cl Cl 0.1484 0.1585 'International Tables Vol C Tables 4.2.6.8 and 6.1.1.4'
B B 0.0013 0.0007 'International Tables Vol C Tables 4.2.6.8 and 6.1.1.4'

loop_
_geom_angle_atom_site_label_1
_geom_angle_atom_site_label_2
_geom_angle_atom_site_label_3
_geom_angle
_geom_angle_site_symmetry_1
_geom_angle_site_symmetry_3
C14 C1 C2 127.4(11) . .
C14 C1 P1 122.8(9) . .
C2 C1 P1 108.9(8) . .
C1 C2 C3 125.9(11) . .
C1 C2 C7 112.5(11) . .
C3 C2 C7 121.6(11) . .
C2 C3 C4 112.8(11) . .
C5 C4 C3 108.6(11) . .
C4 C5 C6 116.4(11) . .
C5 C6 C7 112.9(11) . .
C8 C7 C2 114.6(12) . .
C8 C7 C6 128.3(12) . .
C2 C7 C6 117.0(11) . .
C7 C8 C9 131.6(11) . .
C7 C8 P1 110.8(10) . .
C9 C8 P1 117.0(8) . .
C10 C9 N2 120.0 . .
C10 C9 C8 126.3(7) . .
N2 C9 C8 113.6(7) . .
C9 C10 C11 120.0 . .
C12 C11 C10 120.0 . .
C13 C12 C11 120.0 . .
C12 C13 N2 120.0 . .
C13 N2 C9 120.0 . .
C13 N2 Cu2 119.0(5) . .
C9 N2 Cu2 119.4(4) . .
C1 C14 C15 128.0(9) . .
C1 C14 N1 111.7(9) . .
C15 C14 N1 120.0 . .
C14 C15 C16 120.0 . .
C15 C16 C17 120.0 . .
C18 C17 C16 120.0 . .
C17 C18 N1 120.0 . .
C18 N1 C14 120.0 . .
C18 N1 Cu1 121.3(6) . .
C14 N1 Cu1 117.3(6) . .
C20 C19 C24 120.0 . .
C21 C20 C19 120.0 . .
C21 C20 P1 122.3(4) . .
C19 C20 P1 117.7(4) . .
C20 C21 C22 120.0 . .
C23 C22 C21 120.0 . .
C24 C23 C22 120.0 . .
C24 C23 P11 120.2(4) . .
C22 C23 P11 119.6(4) . .
C23 C24 C19 120.0 . .
C32 C31 C44 131.0(13) . .
C32 C31 P11 110.6(11) . .
C44 C31 P11 118.4(8) . .
C31 C32 C37 112.9(12) . .
C31 C32 C33 118.9(15) . .
C37 C32 C33 128.1(14) . .
C34 C33 C32 106.0(19) . .
C35 C34 C33 109(2) . .
C34 C35 C36 118(2) . .
C37 C36 C35 105.9(13) . .
C38 C37 C32 114.6(13) . .
C38 C37 C36 129.6(15) . .
C32 C37 C36 115.8(13) . .
C37 C38 C39 128.9(12) . .
C37 C38 P11 112.3(10) . .
C39 C38 P11 118.7(8) . .
C40 C39 N4 120.0 . .
C40 C39 C38 128.8(9) . .
N4 C39 C38 111.2(9) . .
C41 C40 C39 120.0 . .
C40 C41 C42 120.0 . .
C41 C42 C43 120.0 . .
N4 C43 C42 120.0 . .
C43 N4 C39 120.0 . .
C43 N4 Cu4 119.6(7) . .
C39 N4 Cu4 120.0(7) . .
C45 C44 N3 120.0 . .
C45 C44 C31 128.7(9) . .
N3 C44 C31 111.3(9) . .
C46 C45 C44 120.0 . .
C45 C46 C47 120.0 . .
C48 C47 C46 120.0 . .
N3 C48 C47 120.0 . .
C48 N3 C44 120.0 . .
C48 N3 Cu3 119.3(6) . .
C44 N3 Cu3 119.9(6) . .
P2 C51 P3 109.2(5) . .
C53 C52 C57 120.0 . .
C53 C52 P2 114.3(7) . .
C57 C52 P2 124.6(7) . .
C54 C53 C52 120.0 . .
C53 C54 C55 120.0 . .
C56 C55 C54 120.0 . .
C55 C56 C57 120.0 . .
C56 C57 C52 120.0 . .
C60 C59 C64 120.0 . .
C60 C59 P2 122.1(8) . .
C64 C59 P2 117.9(8) . .
C61 C60 C59 120.0 . .
C62 C61 C60 120.0 . .
C61 C62 C63 120.0 . .
C64 C63 C62 120.0 . .
C63 C64 C59 120.0 . .
C66 C65 C70 120.0 . .
C66 C65 P3 117.3(5) . .
C70 C65 P3 122.2(5) . .
C65 C66 C67 120.0 . .
C68 C67 C66 120.0 . .
C67 C68 C69 120.0 . .
C70 C69 C68 120.0 . .
C69 C70 C65 120.0 . .
C72 C71 C76 120.0 . .
C72 C71 P3 122.6(5) . .
C76 C71 P3 117.4(5) . .
C71 C72 C73 120.0 . .
C74 C73 C72 120.0 . .
C73 C74 C75 120.0 . .
C74 C75 C76 120.0 . .
C75 C76 C71 120.0 . .
P13 C81 P12 109.4(5) . .
C83 C82 C87 120.0 . .
C83 C82 P12 121.8(6) . .
C87 C82 P12 117.9(6) . .
C84 C83 C82 120.0 . .
C85 C84 C83 120.0 . .
C84 C85 C86 120.0 . .
C87 C86 C85 120.0 . .
C86 C87 C82 120.0 . .
C90 C89 C94 120.0 . .
C90 C89 P12 119.1(4) . .
C94 C89 P12 120.9(4) . .
C89 C90 C91 120.0 . .
C90 C91 C92 120.0 . .
C93 C92 C91 120.0 . .
C94 C93 C92 120.0 . .
C93 C94 C89 120.0 . .
C96 C95 C100 120.0 . .
C96 C95 P13 121.7(5) . .
C100 C95 P13 118.3(5) . .
C97 C96 C95 120.0 . .
C96 C97 C98 120.0 . .
C99 C98 C97 120.0 . .
C98 C99 C100 120.0 . .
C99 C100 C95 120.0 . .
C102 C101 C106 120.0 . .
C102 C101 P13 117.0(6) . .
C106 C101 P13 122.4(6) . .
C103 C102 C101 120.0 . .
C102 C103 C104 120.0 . .
C105 C104 C103 120.0 . .
C104 C105 C106 120.0 . .
C105 C106 C101 120.0 . .
N120 C120 C121 171.5(13) . .
C122 C121 C126 120.0 . .
C122 C121 C120 118.5(7) . .
C126 C121 C120 121.4(7) . .
C121 C122 C123 120.0 . .
C124 C123 C122 120.0 . .
C123 C124 C125 120.0 . .
C123 C124 C127 116.8(7) . .
C125 C124 C127 123.1(7) . .
C124 C125 C126 120.0 . .
C125 C126 C121 120.0 . .
C128 C127 C124 125.0(12) . .
C127 C128 C129 127.1(12) . .
C130 C129 C134 120.0 . .
C130 C129 C128 119.4(7) . .
C134 C129 C128 120.6(7) . .
C129 C130 C131 120.0 . .
C132 C131 C130 120.0 . .
C131 C132 C133 120.0 . .
C131 C132 C200 121.3(6) . .
C133 C132 C200 118.7(6) . .
C134 C133 C132 120.0 . .
C133 C134 C129 120.0 . .
N200 C200 C132 173.0(12) 2_565 .
N300 C300 C301 178.6 . .
C302 C301 C306 119.995(7) . .
C302 C301 C300 119.546(15) . .
C306 C301 C300 120.426(10) . .
C303 C302 C301 119.997(15) . .
C302 C303 C304 120.012(10) . .
C305 C304 C303 120.001(7) . .
C305 C304 C307 125.128(14) . .
C303 C304 C307 114.808(9) . .
C304 C305 C306 120.002(15) . .
C305 C306 C301 119.994(10) . .
C308 C307 C304 113.311(10) . .
C309 C308 C307 127.214(10) . .
N400 C400 C401 178.0 . .
C403 C401 C402 120.006(8) . .
C403 C401 C400 112.734(16) . .
C402 C401 C400 126.826(10) . .
C401 C403 C405 120.023(16) . .
C309 C405 C403 119.976(10) 2_665 .
C308 C309 C404 111.457(16) . .
C308 C309 C405 127.909(10) . 2_665
C404 C309 C405 120.010(8) . 2_665
C309 C404 C402 120.004(17) . 2_665
C401 C402 C404 119.981(10) . 2_665
C120 N120 Cu1 173.9(8) . .
C200 N200 Cu2 174.0(5) 2_565 .
C300 N300 Cu3 170.2 . .
C400 N400 Cu4 164.4 . .
C1 P1 C20 103.6(4) . .
C1 P1 C8 92.4(5) . .
C20 P1 C8 107.3(4) . .
C1 P1 Cu2 142.7(4) . .
C20 P1 Cu2 111.1(2) . .
C8 P1 Cu2 90.2(4) . .
C1 P1 Cu1 86.1(4) . .
C20 P1 Cu1 114.0(2) . .
C8 P1 Cu1 137.9(3) . .
Cu2 P1 Cu1 67.7 . .
C51 P2 C52 103.8(5) . .
C51 P2 C59 104.8(5) . .
C52 P2 C59 103.6(5) . .
C51 P2 Cu1 112.1(4) . .
C52 P2 Cu1 112.7(3) . .
C59 P2 Cu1 118.4(3) . .
C65 P3 C71 105.4(4) . .
C65 P3 C51 106.0(4) . .
C71 P3 C51 105.5(5) . .
C65 P3 Cu2 109.6(2) . .
C71 P3 Cu2 120.2(3) . .
C51 P3 Cu2 109.3(3) . .
C38 P11 C31 89.3(5) . .
C38 P11 C23 105.9(4) . .
C31 P11 C23 102.1(4) . .
C38 P11 Cu4 90.9(4) . .
C31 P11 Cu4 142.9(3) . .
C23 P11 Cu4 113.5(2) . .
C38 P11 Cu3 139.3(3) . .
C31 P11 Cu3 88.6(4) . .
C23 P11 Cu3 114.2(2) . .
Cu4 P11 Cu3 67.9 . .
C81 P12 C89 108.3(5) . .
C81 P12 C82 105.1(5) . .
C89 P12 C82 104.9(4) . .
C81 P12 Cu3 109.9(3) . .
C89 P12 Cu3 119.6(2) . .
C82 P12 Cu3 108.0(3) . .
C81 P13 C101 103.6(4) . .
C81 P13 C95 107.7(5) . .
C101 P13 C95 105.1(5) . .
C81 P13 Cu4 109.0(4) . .
C101 P13 Cu4 112.5(3) . .
C95 P13 Cu4 117.9(3) . .
N1 Cu1 N120 104.8(3) . .
N1 Cu1 P2 108.8(3) . .
N120 Cu1 P2 118.1 . .
N1 Cu1 P1 81.9(3) . .
N120 Cu1 P1 120.5 . .
P2 Cu1 P1 114.6 . .
N1 Cu1 Cu2 137.3(3) . .
N120 Cu1 Cu2 93.7 . .
P2 Cu1 Cu2 95.0 . .
P1 Cu1 Cu2 55.8 . .
N200 Cu2 N2 105.6(2) . .
N200 Cu2 P3 116.1 . .
N2 Cu2 P3 105.43(19) . .
N200 Cu2 P1 119.1 . .
N2 Cu2 P1 81.9(2) . .
P3 Cu2 P1 119.6 . .
N200 Cu2 Cu1 99.2 . .
N2 Cu2 Cu1 138.1(2) . .
P3 Cu2 Cu1 92.9 . .
P1 Cu2 Cu1 56.5 . .
N300 Cu3 N3 98.4(3) . .
N300 Cu3 P12 119.3 . .
N3 Cu3 P12 106.46(19) . .
N300 Cu3 P11 122.7 . .
N3 Cu3 P11 82.3(3) . .
P12 Cu3 P11 115.1 . .
N300 Cu3 Cu4 102.1 . .
N3 Cu3 Cu4 137.0(3) . .
P12 Cu3 Cu4 95.8 . .
P11 Cu3 Cu4 54.8 . .
N400 Cu4 N4 105.4(3) . .
N400 Cu4 P13 116.9 . .
N4 Cu4 P13 108.8(3) . .
N400 Cu4 P11 111.3 . .
N4 Cu4 P11 83.4(3) . .
P13 Cu4 P11 123.8 . .
N400 Cu4 Cu3 95.1 . .
N4 Cu4 Cu3 140.2(3) . .
P13 Cu4 Cu3 90.7 . .
P11 Cu4 Cu3 57.3 . .

loop_
_geom_bond_atom_site_label_1
_geom_bond_atom_site_label_2
_geom_bond_distance
_geom_bond_site_symmetry_2
C1 C14 1.367(13) .
C1 C2 1.427(16) .
C1 P1 1.815(12) .
C2 C3 1.498(15) .
C2 C7 1.552(16) .
C3 C4 1.525(17) .
C4 C5 1.507(18) .
C5 C6 1.533(17) .
C6 C7 1.592(16) .
C7 C8 1.319(16) .
C8 C9 1.443(14) .
C8 P1 1.856(12) .
C9 C10 1.3900 .
C9 N2 1.3900 .
C10 C11 1.3900 .
C11 C12 1.3900 .
C12 C13 1.3900 .
C13 N2 1.3900 .
N2 Cu2 2.030(6) .
C14 C15 1.3900 .
C14 N1 1.3900 .
C15 C16 1.3900 .
C16 C17 1.3900 .
C17 C18 1.3900 .
C18 N1 1.3900 .
N1 Cu1 2.027(7) .
C19 C20 1.3900 .
C19 C24 1.3900 .
C20 C21 1.3900 .
C20 P1 1.835(5) .
C21 C22 1.3900 .
C22 C23 1.3900 .
C23 C24 1.3900 .
C23 P11 1.832(5) .
C31 C32 1.368(17) .
C31 C44 1.493(16) .
C31 P11 1.828(14) .
C32 C37 1.49(2) .
C32 C33 1.589(19) .
C33 C34 1.51(3) .
C34 C35 1.24(3) .
C35 C36 1.76(2) .
C36 C37 1.514(19) .
C37 C38 1.304(16) .
C38 C39 1.483(14) .
C38 P11 1.823(11) .
C39 C40 1.3900 .
C39 N4 1.3900 .
C40 C41 1.3900 .
C41 C42 1.3900 .
C42 C43 1.3900 .
C43 N4 1.3900 .
N4 Cu4 2.076(8) .
C44 C45 1.3900 .
C44 N3 1.3900 .
C45 C46 1.3900 .
C46 C47 1.3900 .
C47 C48 1.3900 .
C48 N3 1.3900 .
N3 Cu3 2.062(8) .
C51 P2 1.816(10) .
C51 P3 1.863(11) .
C52 C53 1.3900 .
C52 C57 1.3900 .
C52 P2 1.874(9) .
C53 C54 1.3900 .
C54 C55 1.3900 .
C55 C56 1.3900 .
C56 C57 1.3900 .
C59 C60 1.3900 .
C59 C64 1.3900 .
C59 P2 1.899(8) .
C60 C61 1.3900 .
C61 C62 1.3900 .
C62 C63 1.3900 .
C63 C64 1.3900 .
C65 C66 1.3900 .
C65 C70 1.3900 .
C65 P3 1.831(6) .
C66 C67 1.3900 .
C67 C68 1.3900 .
C68 C69 1.3900 .
C69 C70 1.3900 .
C71 C72 1.3900 .
C71 C76 1.3900 .
C71 P3 1.862(6) .
C72 C73 1.3900 .
C73 C74 1.3900 .
C74 C75 1.3900 .
C75 C76 1.3900 .
C81 P13 1.820(10) .
C81 P12 1.828(10) .
C82 C83 1.3900 .
C82 C87 1.3900 .
C82 P12 1.882(7) .
C83 C84 1.3900 .
C84 C85 1.3900 .
C85 C86 1.3900 .
C86 C87 1.3900 .
C89 C90 1.3900 .
C89 C94 1.3900 .
C89 P12 1.858(7) .
C90 C91 1.3900 .
C91 C92 1.3900 .
C92 C93 1.3900 .
C93 C94 1.3900 .
C95 C96 1.3900 .
C95 C100 1.3900 .
C95 P13 1.881(7) .
C96 C97 1.3900 .
C97 C98 1.3900 .
C98 C99 1.3900 .
C99 C100 1.3900 .
C101 C102 1.3900 .
C101 C106 1.3900 .
C101 P13 1.827(7) .
C102 C103 1.3900 .
C103 C104 1.3900 .
C104 C105 1.3900 .
C105 C106 1.3900 .
C120 N120 1.013(13) .
C120 C121 1.565(14) .
C121 C122 1.3900 .
C121 C126 1.3900 .
C122 C123 1.3900 .
C123 C124 1.3900 .
C124 C125 1.3900 .
C124 C127 1.461(12) .
C125 C126 1.3900 .
C127 C128 1.335(15) .
C128 C129 1.482(14) .
C129 C130 1.3900 .
C129 C134 1.3900 .
C130 C131 1.3900 .
C131 C132 1.3900 .
C132 C133 1.3900 .
C132 C200 1.461(12) .
C133 C134 1.3900 .
C200 N200 1.122(11) 2_565
C300 N300 1.0747 .
C300 C301 1.4499(2) .
C301 C302 1.3901(2) .
C301 C306 1.3902(3) .
C302 C303 1.3898(2) .
C303 C304 1.3899(3) .
C304 C305 1.3899(2) .
C304 C307 1.5560(2) .
C305 C306 1.3901(2) .
C307 C308 1.4189(4) .
C308 C309 1.30008(19) .
C400 N400 1.1328 .
C400 C401 1.6045(2) .
C401 C403 1.3896(2) .
C401 C402 1.3901(4) .
C403 C405 1.3901(2) .
C405 C309 1.3900(4) 2_665
C309 C404 1.3899(2) .
C309 C405 1.3900(4) 2_665
C404 C402 1.3902(2) 2_665
C402 C404 1.3902(2) 2_665
N120 Cu1 2.0295 .
N200 C200 1.122(11) 2_565
N200 Cu2 1.9729 .
N300 Cu3 2.0503 .
N400 Cu4 1.9968 .
P1 Cu2 2.3908 .
P1 Cu1 2.4112 .
P2 Cu1 2.2260 .
P3 Cu2 2.2545 .
P11 Cu4 2.3547 .
P11 Cu3 2.4247 .
P12 Cu3 2.2666 .
P13 Cu4 2.2521 .
Cu1 Cu2 2.6761 .
Cu3 Cu4 2.6696 .
